data_2223402
loop_
_publ_author_name
'Ma, Hong-Ju'
'Zhao, Qian-Fei'
'Mei, Xiang-Dong'
'Ning, Jun'

_publ_section_title
4-Chloro-5-[(5,5-dimethyl-4,5-dihydroisoxazol-3-yl)sulfonylmethyl]-3-methyl-1-(2,2,2-trifluoroethyl)-1<i>H</i>-pyrazole
_journal_coeditor_code HB5103
_journal_issue 10
_journal_name_full 'Acta Crystallographica Section E'
_journal_page_first o2567
_journal_paper_doi 10.1107/S1600536809038471
_journal_volume 65
_journal_year 2009
_chemical_formula_iupac 'C12 H15 Cl F3 N3 O3 S'
_chemical_formula_moiety 'C12 H15 Cl F3 N3 O3 S'
_chemical_formula_sum 'C12 H15 Cl F3 N3 O3 S'
_chemical_formula_weight 373.78
_chemical_name_systematic
;
4-Chloro-5-[(5,5-dimethyl-4,5-dihydroisoxazol-3-yl)sulfonylmethyl]-
3-methyl-1-(2,2,2-trifluoroethyl)-1<i>H</i>-pyrazole
;
_space_group_IT_number 14
_symmetry_cell_setting monoclinic
_symmetry_space_group_name_Hall '-P 2yn'
_symmetry_space_group_name_H-M 'P 1 21/n 1'
_atom_sites_solution_hydrogens geom
_atom_sites_solution_primary direct
_atom_sites_solution_secondary difmap
_audit_creation_method SHELXL-97
_cell_angle_alpha 90.00
_cell_angle_beta 106.71(3)
_cell_angle_gamma 90.00
_cell_formula_units_Z 4
_cell_length_a 16.034(3)
_cell_length_b 5.4319(11)
_cell_length_c 19.069(4)
_cell_measurement_reflns_used 11348
_cell_measurement_temperature 173(2)
_cell_measurement_theta_max 68.24
_cell_measurement_theta_min 3.18
_cell_volume 1590.7(6)
_computing_cell_refinement 'RAPID-AUTO (Rigaku, 2001)'
_computing_data_collection 'RAPID-AUTO (Rigaku, 2001)'
_computing_data_reduction 'RAPID-AUTO (Rigaku, 2001)'
_computing_molecular_graphics 'Mercury (Macrae <i>et al.</i>,  2006)'
_computing_publication_material 'SHELXL97 (Sheldrick, 2008)'
_computing_structure_refinement 'SHELXL97 (Sheldrick, 2008)'
_computing_structure_solution 'SHELXS97 (Sheldrick, 2008)'
_diffrn_ambient_temperature 173(2)
_diffrn_measured_fraction_theta_full 0.988
_diffrn_measured_fraction_theta_max 0.988
_diffrn_measurement_device_type 'Rigaku R-AXIS RAPID IP'
_diffrn_measurement_method \w
_diffrn_radiation_monochromator graphite
_diffrn_radiation_source 'rotating anode'
_diffrn_radiation_type CuK\a
_diffrn_radiation_wavelength 1.54178
_diffrn_reflns_av_R_equivalents 0.0730
_diffrn_reflns_av_sigmaI/netI 0.0752
_diffrn_reflns_limit_h_max 19
_diffrn_reflns_limit_h_min -16
_diffrn_reflns_limit_k_max 5
_diffrn_reflns_limit_k_min -6
_diffrn_reflns_limit_l_max 20
_diffrn_reflns_limit_l_min -22
_diffrn_reflns_number 11348
_diffrn_reflns_theta_full 68.24
_diffrn_reflns_theta_max 68.24
_diffrn_reflns_theta_min 3.18
_exptl_absorpt_coefficient_mu 3.828
_exptl_absorpt_correction_T_max 0.448
_exptl_absorpt_correction_T_min 0.317
_exptl_absorpt_correction_type numerical
_exptl_absorpt_process_details '(NUMABS; Higashi, 2003)'
_exptl_crystal_colour colourless
_exptl_crystal_density_diffrn 1.561
_exptl_crystal_density_method 'not measured'
_exptl_crystal_description block
_exptl_crystal_F_000 768
_exptl_crystal_size_max 0.39
_exptl_crystal_size_mid 0.26
_exptl_crystal_size_min 0.25
_refine_diff_density_max 0.389
_refine_diff_density_min -0.364
_refine_ls_extinction_coef 0.0054(3)
_refine_ls_extinction_expression Fc^*^=kFc[1+0.001xFc^2^\l^3^/sin(2\q)]^-1/4^
_refine_ls_extinction_method 'SHELXL97 (Sheldrick, 2008)'
_refine_ls_goodness_of_fit_ref 1.089
_refine_ls_hydrogen_treatment constr
_refine_ls_matrix_type full
_refine_ls_number_parameters 212
_refine_ls_number_reflns 2891
_refine_ls_number_restraints 0
_refine_ls_restrained_S_all 1.089
_refine_ls_R_factor_all 0.0477
_refine_ls_R_factor_gt 0.0398
_refine_ls_shift/su_max 0.000
_refine_ls_shift/su_mean 0.000
_refine_ls_structure_factor_coef Fsqd
_refine_ls_weighting_details 'calc w=1/[\s^2^(Fo^2^)+(0.0203P)^2^+1.0073P] where P=(Fo^2^+2Fc^2^)/3'
_refine_ls_weighting_scheme calc
_refine_ls_wR_factor_gt 0.0934
_refine_ls_wR_factor_ref 0.0968
_reflns_number_gt 2568
_reflns_number_total 2891
_reflns_threshold_expression I>2\s(I)
_cod_data_source_file hb5103.cif
_cod_data_source_block I
_cod_original_sg_symbol_H-M 'P 21/n'
_cod_database_code 2223402
_cod_database_fobs_code 2223402

loop_
_symmetry_equiv_pos_as_xyz
'x, y, z'
'-x+1/2, y+1/2, -z+1/2'
'-x, -y, -z'
'x-1/2, -y-1/2, z-1/2'

loop_
_atom_site_type_symbol
_atom_site_label
_atom_site_fract_x
_atom_site_fract_y
_atom_site_fract_z
_atom_site_U_iso_or_equiv
_atom_site_adp_type
_atom_site_calc_flag
_atom_site_refinement_flags
_atom_site_occupancy
_atom_site_disorder_assembly
_atom_site_disorder_group
Cl Cl1 0.44152(4) 0.93466(11) 0.09341(4) 0.03950(19) Uani d . 1 . .
S S1 0.36881(3) 0.46279(10) 0.24281(3) 0.02353(17) Uani d . 1 . .
F F1 0.10868(10) 0.5476(3) 0.06789(10) 0.0610(5) Uani d . 1 . .
F F2 0.05756(9) 0.1893(3) 0.03398(9) 0.0584(5) Uani d . 1 . .
F F3 0.09944(9) 0.4206(3) -0.04032(8) 0.0519(5) Uani d . 1 . .
O O1 0.35709(10) 0.2075(3) 0.22345(9) 0.0320(4) Uani d . 1 . .
O O2 0.34961(10) 0.5475(3) 0.30760(9) 0.0355(4) Uani d . 1 . .
O O3 0.60616(9) 0.5020(3) 0.23839(9) 0.0295(4) Uani d . 1 . .
N N1 0.29777(12) 0.3998(4) -0.01380(10) 0.0308(5) Uani d . 1 . .
N N2 0.27450(11) 0.4064(3) 0.04952(10) 0.0252(4) Uani d . 1 . .
N N3 0.52262(11) 0.4070(3) 0.22312(10) 0.0273(4) Uani d . 1 . .
C C1 0.37126(13) 0.6956(4) 0.06043(13) 0.0286(5) Uani d . 1 . .
C C2 0.35682(14) 0.5758(5) -0.00755(13) 0.0311(5) Uani d . 1 . .
C C3 0.31789(13) 0.5852(4) 0.09606(12) 0.0238(5) Uani d . 1 . .
C C4 0.39748(17) 0.6278(6) -0.06716(14) 0.0478(7) Uani d . 1 . .
H H4A 0.3737 0.5148 -0.1081 0.072 Uiso calc R 1 . .
H H4B 0.4606 0.6049 -0.0486 0.072 Uiso calc R 1 . .
H H4C 0.3848 0.7979 -0.0840 0.072 Uiso calc R 1 . .
C C5 0.20776(14) 0.2398(4) 0.05769(12) 0.0277(5) Uani d . 1 . .
H H5A 0.2192 0.1968 0.1101 0.033 Uiso calc R 1 . .
H H5B 0.2102 0.0861 0.0304 0.033 Uiso calc R 1 . .
C C6 0.11822(15) 0.3496(5) 0.03000(14) 0.0358(6) Uani d . 1 . .
C C7 0.30537(13) 0.6436(4) 0.16871(12) 0.0252(5) Uani d . 1 . .
H H7A 0.2431 0.6211 0.1654 0.030 Uiso calc R 1 . .
H H7B 0.3197 0.8193 0.1798 0.030 Uiso calc R 1 . .
C C8 0.47791(13) 0.5464(4) 0.25218(11) 0.0217(5) Uani d . 1 . .
C C9 0.61812(13) 0.6994(4) 0.29469(12) 0.0262(5) Uani d . 1 . .
C C10 0.52374(13) 0.7681(4) 0.29159(13) 0.0280(5) Uani d . 1 . .
H H10A 0.5161 0.7844 0.3411 0.034 Uiso calc R 1 . .
H H10B 0.5045 0.9214 0.2635 0.034 Uiso calc R 1 . .
C C11 0.66650(17) 0.5831(5) 0.36693(14) 0.0415(7) Uani d . 1 . .
H H11A 0.7212 0.5121 0.3632 0.062 Uiso calc R 1 . .
H H11B 0.6306 0.4531 0.3790 0.062 Uiso calc R 1 . .
H H11C 0.6791 0.7087 0.4055 0.062 Uiso calc R 1 . .
C C12 0.66893(16) 0.9029(5) 0.27166(17) 0.0426(7) Uani d . 1 . .
H H12A 0.7249 0.8382 0.2688 0.064 Uiso calc R 1 . .
H H12B 0.6791 1.0365 0.3077 0.064 Uiso calc R 1 . .
H H12C 0.6357 0.9658 0.2236 0.064 Uiso calc R 1 . .

loop_
_atom_site_aniso_label
_atom_site_aniso_U_11
_atom_site_aniso_U_22
_atom_site_aniso_U_33
_atom_site_aniso_U_12
_atom_site_aniso_U_13
_atom_site_aniso_U_23
Cl1 0.0318(3) 0.0362(4) 0.0491(4) -0.0112(2) 0.0094(3) 0.0061(3)
S1 0.0209(3) 0.0256(3) 0.0244(3) -0.0035(2) 0.0071(2) -0.0022(2)
F1 0.0316(8) 0.0694(12) 0.0759(13) 0.0110(8) 0.0057(8) -0.0260(10)
F2 0.0300(8) 0.0797(13) 0.0579(10) -0.0223(8) 0.0005(7) 0.0141(9)
F3 0.0366(8) 0.0723(12) 0.0408(9) 0.0071(8) 0.0018(7) 0.0211(8)
O1 0.0305(9) 0.0225(9) 0.0404(10) -0.0064(7) 0.0060(7) -0.0002(7)
O2 0.0297(9) 0.0528(12) 0.0271(9) -0.0028(8) 0.0132(7) -0.0060(8)
O3 0.0204(8) 0.0306(9) 0.0379(10) -0.0020(6) 0.0091(7) -0.0091(7)
N1 0.0277(10) 0.0423(12) 0.0227(10) 0.0014(9) 0.0077(8) 0.0003(9)
N2 0.0234(9) 0.0295(10) 0.0227(10) -0.0022(8) 0.0066(8) 0.0004(8)
N3 0.0219(9) 0.0281(10) 0.0308(10) -0.0018(8) 0.0060(8) -0.0038(8)
C1 0.0193(11) 0.0307(13) 0.0338(13) -0.0010(9) 0.0047(9) 0.0068(10)
C2 0.0226(11) 0.0424(14) 0.0279(13) 0.0016(10) 0.0068(10) 0.0081(10)
C3 0.0207(10) 0.0237(11) 0.0262(12) 0.0025(8) 0.0053(9) 0.0014(9)
C4 0.0345(14) 0.079(2) 0.0333(15) -0.0023(14) 0.0147(11) 0.0113(14)
C5 0.0269(11) 0.0280(12) 0.0261(12) -0.0059(9) 0.0043(9) 0.0015(9)
C6 0.0242(12) 0.0444(15) 0.0368(14) -0.0086(11) 0.0054(10) 0.0017(12)
C7 0.0212(10) 0.0238(11) 0.0309(12) 0.0018(9) 0.0080(9) -0.0027(9)
C8 0.0198(10) 0.0211(11) 0.0231(11) 0.0010(8) 0.0043(9) -0.0008(8)
C9 0.0221(11) 0.0208(11) 0.0335(13) -0.0012(9) 0.0048(9) -0.0038(9)
C10 0.0221(11) 0.0248(12) 0.0365(13) -0.0030(9) 0.0076(9) -0.0079(10)
C11 0.0348(14) 0.0444(16) 0.0367(15) 0.0013(11) -0.0034(11) -0.0013(12)
C12 0.0295(13) 0.0306(14) 0.070(2) -0.0011(10) 0.0186(13) 0.0039(13)

loop_
_atom_type_symbol
_atom_type_description
_atom_type_scat_dispersion_real
_atom_type_scat_dispersion_imag
_atom_type_scat_source
C C 0.0181 0.0091 'International Tables Vol C Tables 4.2.6.8 and 6.1.1.4'
H H 0.0000 0.0000 'International Tables Vol C Tables 4.2.6.8 and 6.1.1.4'
N N 0.0311 0.0180 'International Tables Vol C Tables 4.2.6.8 and 6.1.1.4'
O O 0.0492 0.0322 'International Tables Vol C Tables 4.2.6.8 and 6.1.1.4'
F F 0.0727 0.0534 'International Tables Vol C Tables 4.2.6.8 and 6.1.1.4'
S S 0.3331 0.5567 'International Tables Vol C Tables 4.2.6.8 and 6.1.1.4'
Cl Cl 0.3639 0.7018 'International Tables Vol C Tables 4.2.6.8 and 6.1.1.4'

loop_
_geom_angle_atom_site_label_1
_geom_angle_atom_site_label_2
_geom_angle_atom_site_label_3
_geom_angle_site_symmetry_1
_geom_angle_site_symmetry_3
_geom_angle
_geom_angle_publ_flag
O2 S1 O1 . . 119.23(10) ?
O2 S1 C8 . . 106.40(10) ?
O1 S1 C8 . . 109.12(10) ?
O2 S1 C7 . . 106.96(10) ?
O1 S1 C7 . . 109.07(10) ?
C8 S1 C7 . . 105.17(10) ?
N3 O3 C9 . . 109.60(15) ?
C2 N1 N2 . . 105.74(19) ?
N1 N2 C3 . . 112.16(18) ?
N1 N2 C5 . . 118.62(18) ?
C3 N2 C5 . . 129.16(19) ?
C8 N3 O3 . . 108.56(17) ?
C3 C1 C2 . . 107.0(2) ?
C3 C1 Cl1 . . 125.86(19) ?
C2 C1 Cl1 . . 127.13(18) ?
N1 C2 C1 . . 109.9(2) ?
N1 C2 C4 . . 121.7(2) ?
C1 C2 C4 . . 128.5(2) ?
N2 C3 C1 . . 105.2(2) ?
N2 C3 C7 . . 125.2(2) ?
C1 C3 C7 . . 129.5(2) ?
C2 C4 H4A . . 109.5 ?
C2 C4 H4B . . 109.5 ?
H4A C4 H4B . . 109.5 ?
C2 C4 H4C . . 109.5 ?
H4A C4 H4C . . 109.5 ?
H4B C4 H4C . . 109.5 ?
N2 C5 C6 . . 112.07(19) ?
N2 C5 H5A . . 109.2 ?
C6 C5 H5A . . 109.2 ?
N2 C5 H5B . . 109.2 ?
C6 C5 H5B . . 109.2 ?
H5A C5 H5B . . 107.9 ?
F2 C6 F1 . . 107.5(2) ?
F2 C6 F3 . . 106.76(19) ?
F1 C6 F3 . . 106.4(2) ?
F2 C6 C5 . . 111.2(2) ?
F1 C6 C5 . . 112.21(19) ?
F3 C6 C5 . . 112.4(2) ?
C3 C7 S1 . . 114.93(15) ?
C3 C7 H7A . . 108.5 ?
S1 C7 H7A . . 108.5 ?
C3 C7 H7B . . 108.5 ?
S1 C7 H7B . . 108.5 ?
H7A C7 H7B . . 107.5 ?
N3 C8 C10 . . 116.13(19) ?
N3 C8 S1 . . 117.92(16) ?
C10 C8 S1 . . 125.96(16) ?
O3 C9 C12 . . 106.57(19) ?
O3 C9 C11 . . 106.36(18) ?
C12 C9 C11 . . 113.1(2) ?
O3 C9 C10 . . 103.00(16) ?
C12 C9 C10 . . 114.63(19) ?
C11 C9 C10 . . 112.1(2) ?
C8 C10 C9 . . 99.16(17) ?
C8 C10 H10A . . 111.9 ?
C9 C10 H10A . . 111.9 ?
C8 C10 H10B . . 111.9 ?
C9 C10 H10B . . 111.9 ?
H10A C10 H10B . . 109.6 ?
C9 C11 H11A . . 109.5 ?
C9 C11 H11B . . 109.5 ?
H11A C11 H11B . . 109.5 ?
C9 C11 H11C . . 109.5 ?
H11A C11 H11C . . 109.5 ?
H11B C11 H11C . . 109.5 ?
C9 C12 H12A . . 109.5 ?
C9 C12 H12B . . 109.5 ?
H12A C12 H12B . . 109.5 ?
C9 C12 H12C . . 109.5 ?
H12A C12 H12C . . 109.5 ?
H12B C12 H12C . . 109.5 ?

loop_
_geom_bond_atom_site_label_1
_geom_bond_atom_site_label_2
_geom_bond_site_symmetry_2
_geom_bond_distance
_geom_bond_publ_flag
Cl1 C1 . 1.716(2) ?
S1 O2 . 1.4324(16) ?
S1 O1 . 1.4333(16) ?
S1 C8 . 1.766(2) ?
S1 C7 . 1.780(2) ?
F1 C6 . 1.329(3) ?
F2 C6 . 1.324(3) ?
F3 C6 . 1.344(3) ?
O3 N3 . 1.386(2) ?
O3 C9 . 1.490(3) ?
N1 C2 . 1.327(3) ?
N1 N2 . 1.363(2) ?
N2 C3 . 1.364(3) ?
N2 C5 . 1.444(3) ?
N3 C8 . 1.274(3) ?
C1 C3 . 1.374(3) ?
C1 C2 . 1.409(3) ?
C2 C4 . 1.491(3) ?
C3 C7 . 1.490(3) ?
C4 H4A . 0.9800 ?
C4 H4B . 0.9800 ?
C4 H4C . 0.9800 ?
C5 C6 . 1.503(3) ?
C5 H5A . 0.9900 ?
C5 H5B . 0.9900 ?
C7 H7A . 0.9900 ?
C7 H7B . 0.9900 ?
C8 C10 . 1.496(3) ?
C9 C12 . 1.511(3) ?
C9 C11 . 1.511(3) ?
C9 C10 . 1.543(3) ?
C10 H10A . 0.9900 ?
C10 H10B . 0.9900 ?
C11 H11A . 0.9800 ?
C11 H11B . 0.9800 ?
C11 H11C . 0.9800 ?
C12 H12A . 0.9800 ?
C12 H12B . 0.9800 ?
C12 H12C . 0.9800 ?

loop_
_geom_hbond_atom_site_label_D
_geom_hbond_atom_site_label_H
_geom_hbond_atom_site_label_A
_geom_hbond_site_symmetry_A
_geom_hbond_distance_DH
_geom_hbond_distance_HA
_geom_hbond_distance_DA
_geom_hbond_angle_DHA
C7 H7A F1 . 0.99 2.44 3.229(3) 136
C4 H4A O3 3_665 0.98 2.60 3.325(3) 131
C5 H5A O2 2_545 0.99 2.31 3.146(3) 141
C7 H7B O1 1_565 0.99 2.28 3.265(3) 171

loop_
_geom_torsion_atom_site_label_1
_geom_torsion_atom_site_label_2
_geom_torsion_atom_site_label_3
_geom_torsion_atom_site_label_4
_geom_torsion_site_symmetry_1
_geom_torsion_site_symmetry_2
_geom_torsion_site_symmetry_3
_geom_torsion_site_symmetry_4
_geom_torsion
_geom_torsion_publ_flag
C2 N1 N2 C3 . . . . 0.1(2) ?
C2 N1 N2 C5 . . . . 177.64(19) ?
C9 O3 N3 C8 . . . . 11.2(2) ?
N2 N1 C2 C1 . . . . 0.0(2) ?
N2 N1 C2 C4 . . . . -179.3(2) ?
C3 C1 C2 N1 . . . . -0.2(3) ?
Cl1 C1 C2 N1 . . . . 180.00(17) ?
C3 C1 C2 C4 . . . . 179.0(2) ?
Cl1 C1 C2 C4 . . . . -0.8(4) ?
N1 N2 C3 C1 . . . . -0.2(2) ?
C5 N2 C3 C1 . . . . -177.4(2) ?
N1 N2 C3 C7 . . . . 178.34(19) ?
C5 N2 C3 C7 . . . . 1.2(3) ?
C2 C1 C3 N2 . . . . 0.2(2) ?
Cl1 C1 C3 N2 . . . . -179.92(16) ?
C2 C1 C3 C7 . . . . -178.3(2) ?
Cl1 C1 C3 C7 . . . . 1.6(3) ?
N1 N2 C5 C6 . . . . -89.8(2) ?
C3 N2 C5 C6 . . . . 87.3(3) ?
N2 C5 C6 F2 . . . . 176.34(19) ?
N2 C5 C6 F1 . . . . -63.3(3) ?
N2 C5 C6 F3 . . . . 56.7(3) ?
N2 C3 C7 S1 . . . . 86.0(2) ?
C1 C3 C7 S1 . . . . -95.8(3) ?
O2 S1 C7 C3 . . . . 178.87(16) ?
O1 S1 C7 C3 . . . . -50.91(19) ?
C8 S1 C7 C3 . . . . 66.00(18) ?
O3 N3 C8 C10 . . . . 1.4(3) ?
O3 N3 C8 S1 . . . . -178.52(13) ?
O2 S1 C8 N3 . . . . 148.32(18) ?
O1 S1 C8 N3 . . . . 18.5(2) ?
C7 S1 C8 N3 . . . . -98.41(19) ?
O2 S1 C8 C10 . . . . -31.6(2) ?
O1 S1 C8 C10 . . . . -161.43(18) ?
C7 S1 C8 C10 . . . . 81.7(2) ?
N3 O3 C9 C12 . . . . -139.32(18) ?
N3 O3 C9 C11 . . . . 99.8(2) ?
N3 O3 C9 C10 . . . . -18.3(2) ?
N3 C8 C10 C9 . . . . -12.4(3) ?
S1 C8 C10 C9 . . . . 167.48(16) ?
O3 C9 C10 C8 . . . . 17.0(2) ?
C12 C9 C10 C8 . . . . 132.3(2) ?
C11 C9 C10 C8 . . . . -96.9(2) ?

loop_
_cod_related_entry_id
_cod_related_entry_database
_cod_related_entry_code
1 ChemSpider 30655886
